data_7210001
loop_
_publ_author_name
'Khavasi, Hamid Reza'
'Tehrani, Alireza Azhdari'

_publ_section_title
;
 Halogen bonding synthon crossover in conformational polymorphism
;
_journal_issue 29
_journal_name_full CrystEngComm
_journal_page_first 5813
_journal_paper_doi 10.1039/c3ce40600h
_journal_volume 15
_journal_year 2013
_chemical_formula_moiety 'C11 H8 Br N3 O'
_chemical_formula_sum 'C11 H8 Br N3 O'
_chemical_formula_weight 278.10
_chemical_name_systematic
;
?
;
_space_group_IT_number 14
_symmetry_cell_setting monoclinic
_symmetry_space_group_name_Hall '-P 2yn'
_symmetry_space_group_name_H-M 'P 1 21/n 1'
_atom_sites_solution_hydrogens geom
_atom_sites_solution_primary direct
_atom_sites_solution_secondary difmap
_audit_creation_method SHELXL-97
_cell_angle_alpha 90.00
_cell_angle_beta 92.043(4)
_cell_angle_gamma 90.00
_cell_formula_units_Z 8
_cell_length_a 10.0863(5)
_cell_length_b 10.9647(4)
_cell_length_c 18.8209(9)
_cell_measurement_reflns_used 14176
_cell_measurement_temperature 85(2)
_cell_measurement_theta_max 29.16
_cell_measurement_theta_min 2.15
_cell_volume 2080.14(16)
_computing_cell_refinement 'X-Area 1.31 (Stoe & Cie GmbH, 2005)'
_computing_data_collection 'X-Area 1.31 (Stoe & Cie GmbH, 2005)'
_computing_data_reduction 'X-Area 1.31 (Stoe & Cie GmbH, 2005)'
_computing_molecular_graphics 'ORTEP-3 for Windows (Farrugia, 1997)'
_computing_publication_material 'WinGX (Farrugia, 1999)'
_computing_structure_refinement 'SHELXL-97 (Sheldrick, 1997)'
_computing_structure_solution 'SHELXS-97 (Sheldrick, 1990)'
_diffrn_ambient_temperature 85(2)
_diffrn_detector_area_resol_mean '0.15 mm'
_diffrn_measured_fraction_theta_full 0.995
_diffrn_measured_fraction_theta_max 0.995
_diffrn_measurement_device_type 'STOE IPDS IIT'
_diffrn_measurement_method 'rotation method'
_diffrn_radiation_monochromator graphite
_diffrn_radiation_source 'fine-focus sealed tube'
_diffrn_radiation_type MoK\a
_diffrn_radiation_wavelength 0.71073
_diffrn_reflns_av_R_equivalents 0.0753
_diffrn_reflns_av_sigmaI/netI 0.0653
_diffrn_reflns_limit_h_max 13
_diffrn_reflns_limit_h_min -13
_diffrn_reflns_limit_k_max 12
_diffrn_reflns_limit_k_min -15
_diffrn_reflns_limit_l_max 25
_diffrn_reflns_limit_l_min -23
_diffrn_reflns_number 14176
_diffrn_reflns_theta_full 29.16
_diffrn_reflns_theta_max 29.16
_diffrn_reflns_theta_min 2.15
_diffrn_standards_number 0
_exptl_absorpt_coefficient_mu 3.932
_exptl_absorpt_correction_T_max 0.375
_exptl_absorpt_correction_T_min 0.322
_exptl_absorpt_correction_type numerical
_exptl_absorpt_process_details 'shape of crystal determined optically'
_exptl_crystal_colour Colorless
_exptl_crystal_density_diffrn 1.776
_exptl_crystal_density_method 'not measured'
_exptl_crystal_description Prism
_exptl_crystal_F_000 1104
_exptl_crystal_size_max 0.30
_exptl_crystal_size_mid 0.29
_exptl_crystal_size_min 0.25
_refine_diff_density_max 0.940
_refine_diff_density_min -1.003
_refine_diff_density_rms 0.139
_refine_ls_extinction_method none
_refine_ls_goodness_of_fit_ref 1.153
_refine_ls_hydrogen_treatment constr
_refine_ls_matrix_type full
_refine_ls_number_parameters 289
_refine_ls_number_reflns 5576
_refine_ls_number_restraints 0
_refine_ls_restrained_S_all 1.153
_refine_ls_R_factor_all 0.0831
_refine_ls_R_factor_gt 0.0591
_refine_ls_shift/su_max 0.009
_refine_ls_shift/su_mean 0.001
_refine_ls_structure_factor_coef Fsqd
_refine_ls_weighting_details 'calc w=1/[\s^2^(Fo^2^)+(0.0432P)^2^+4.3686P] where P=(Fo^2^+2Fc^2^)/3'
_refine_ls_weighting_scheme calc
_refine_ls_wR_factor_gt 0.1117
_refine_ls_wR_factor_ref 0.1196
_reflns_number_gt 4384
_reflns_number_total 5576
_reflns_threshold_expression >2sigma(I)
_cod_data_source_file c3ce40600h.txt
_cod_data_source_block c:\determination\solution\c64-\khc64-85k-2
_cod_depositor_comments
;
The following automatic conversions were performed:

'_symmetry_cell_setting' value 'Monoclinic' changed to 'monoclinic'
according to /home/saulius/struct/CIF-dictionaries/cif_core.dic
dictionary named 'cif_core.dic' version 2.4.2 from
2011-04-26.

'_exptl_absorpt_correction_type' value 'Numerical'
changed to 'numerical' according to
/home/saulius/struct/CIF-dictionaries/cif_core.dic dictionary named
'cif_core.dic' version 2.4.2 from 2011-04-26.

Automatic conversion script
Id: cif_fix_values 1891 2012-01-12 08:04:46Z andrius 
;
_cod_original_sg_symbol_H-M P21/n
_cod_database_code 7210001

loop_
_symmetry_equiv_pos_as_xyz
'x, y, z'
'-x+1/2, y+1/2, -z+1/2'
'-x, -y, -z'
'x-1/2, -y-1/2, z-1/2'

loop_
_atom_site_label
_atom_site_type_symbol
_atom_site_fract_x
_atom_site_fract_y
_atom_site_fract_z
_atom_site_U_iso_or_equiv
_atom_site_adp_type
_atom_site_occupancy
_atom_site_symmetry_multiplicity
_atom_site_calc_flag
_atom_site_refinement_flags
C1 C 1.4499(4) 0.0421(4) -0.0878(2) 0.0135(8) Uani 1 1 d .
H1 H 1.5005 -0.0272 -0.0956 0.016 Uiso 1 1 calc R
C2 C 1.4794(4) 0.1477(4) -0.1234(2) 0.0139(8) Uani 1 1 d .
H2 H 1.5512 0.1482 -0.1531 0.017 Uiso 1 1 calc R
C3 C 1.3059(4) 0.2430(4) -0.0735(2) 0.0162(8) Uani 1 1 d .
H3 H 1.2513 0.3106 -0.0687 0.019 Uiso 1 1 calc R
C4 C 1.2791(4) 0.1375(4) -0.0354(2) 0.0132(8) Uani 1 1 d .
C5 C 1.1694(4) 0.1399(4) 0.0172(2) 0.0131(8) Uani 1 1 d .
C6 C 1.0544(4) 0.0084(4) 0.1025(2) 0.0132(8) Uani 1 1 d .
C7 C 0.9532(4) 0.0886(4) 0.1183(2) 0.0126(7) Uani 1 1 d .
H7 H 0.9441 0.1629 0.0948 0.015 Uiso 1 1 calc R
C8 C 0.8658(4) 0.0549(4) 0.1704(2) 0.0119(7) Uani 1 1 d .
C9 C 0.8721(4) -0.0553(4) 0.2054(2) 0.0168(8) Uani 1 1 d .
H9 H 0.8108 -0.0758 0.2392 0.020 Uiso 1 1 calc R
C10 C 0.9736(4) -0.1347(4) 0.1885(3) 0.0181(9) Uani 1 1 d .
H10 H 0.9807 -0.2094 0.2117 0.022 Uiso 1 1 calc R
C11 C 1.0649(4) -0.1047(4) 0.1374(2) 0.0168(8) Uani 1 1 d .
H11 H 1.1322 -0.1589 0.1266 0.020 Uiso 1 1 calc R
C12 C 1.7939(4) 0.4549(4) 0.0106(2) 0.0173(8) Uani 1 1 d .
H12 H 1.8503 0.5213 0.0061 0.021 Uiso 1 1 calc R
C13 C 1.8259(4) 0.3457(4) -0.0215(2) 0.0152(8) Uani 1 1 d .
H13 H 1.9035 0.3411 -0.0466 0.018 Uiso 1 1 calc R
C14 C 1.6395(4) 0.2590(4) 0.0198(2) 0.0157(8) Uani 1 1 d .
H14 H 1.5828 0.1927 0.0238 0.019 Uiso 1 1 calc R
C15 C 1.6083(4) 0.3687(4) 0.0531(2) 0.0133(8) Uani 1 1 d .
C16 C 1.4859(4) 0.3742(4) 0.0971(2) 0.0142(8) Uani 1 1 d .
C17 C 1.3531(4) 0.5156(4) 0.1671(2) 0.0123(7) Uani 1 1 d .
C18 C 1.2320(4) 0.4556(4) 0.1589(2) 0.0132(8) Uani 1 1 d .
H18 H 1.2203 0.3929 0.1261 0.016 Uiso 1 1 calc R
C19 C 1.1291(4) 0.4921(4) 0.2013(2) 0.0148(8) Uani 1 1 d .
C20 C 1.1420(4) 0.5838(4) 0.2515(2) 0.0152(8) Uani 1 1 d .
H20 H 1.0718 0.6047 0.2798 0.018 Uiso 1 1 calc R
C21 C 1.2632(4) 0.6438(4) 0.2583(2) 0.0151(8) Uani 1 1 d .
H21 H 1.2740 0.7067 0.2911 0.018 Uiso 1 1 calc R
C22 C 1.3690(4) 0.6105(4) 0.2163(2) 0.0129(8) Uani 1 1 d .
H22 H 1.4496 0.6513 0.2211 0.015 Uiso 1 1 calc R
N1 N 1.3506(3) 0.0353(3) -0.0420(2) 0.0134(7) Uani 1 1 d .
N2 N 1.4081(3) 0.2498(3) -0.1169(2) 0.0169(7) Uani 1 1 d .
N3 N 1.1487(3) 0.0320(3) 0.05057(19) 0.0121(7) Uani 1 1 d .
H3B H 1.1981 -0.0281 0.0389 0.014 Uiso 1 1 calc R
N4 N 1.6842(3) 0.4680(3) 0.0482(2) 0.0147(7) Uani 1 1 d .
N5 N 1.7495(4) 0.2469(3) -0.0178(2) 0.0166(7) Uani 1 1 d .
N6 N 1.4621(3) 0.4857(3) 0.12520(19) 0.0122(7) Uani 1 1 d .
H6 H 1.5178 0.5428 0.1168 0.015 Uiso 1 1 calc R
O1 O 1.1076(3) 0.2349(3) 0.02629(18) 0.0187(6) Uani 1 1 d .
O2 O 1.4173(3) 0.2833(3) 0.10437(19) 0.0199(7) Uani 1 1 d .
Br1 Br 0.73174(4) 0.16789(4) 0.19605(2) 0.01567(11) Uani 1 1 d .
Br2 Br 0.96317(4) 0.41077(4) 0.18763(3) 0.01954(12) Uani 1 1 d .

loop_
_atom_site_aniso_label
_atom_site_aniso_U_11
_atom_site_aniso_U_22
_atom_site_aniso_U_33
_atom_site_aniso_U_23
_atom_site_aniso_U_13
_atom_site_aniso_U_12
C1 0.0143(17) 0.0135(19) 0.013(2) -0.0035(15) 0.0032(14) -0.0014(14)
C2 0.0145(17) 0.013(2) 0.014(2) -0.0013(15) 0.0039(14) -0.0023(14)
C3 0.0170(18) 0.0116(19) 0.020(2) -0.0016(17) 0.0037(16) -0.0021(15)
C4 0.0142(17) 0.0094(18) 0.016(2) -0.0023(15) 0.0024(14) -0.0023(14)
C5 0.0158(17) 0.0096(18) 0.014(2) -0.0042(15) 0.0031(14) -0.0008(14)
C6 0.0166(18) 0.0117(18) 0.0115(19) 0.0004(15) 0.0050(14) -0.0031(15)
C7 0.0149(17) 0.0125(18) 0.0105(18) -0.0012(15) 0.0014(14) -0.0009(15)
C8 0.0118(16) 0.0114(18) 0.0128(19) -0.0023(15) 0.0038(14) 0.0008(14)
C9 0.0200(19) 0.014(2) 0.017(2) 0.0024(16) 0.0060(16) 0.0012(15)
C10 0.022(2) 0.0102(18) 0.022(2) 0.0045(17) 0.0069(17) 0.0014(15)
C11 0.0186(19) 0.013(2) 0.019(2) 0.0026(16) 0.0096(16) 0.0028(15)
C12 0.0197(19) 0.013(2) 0.019(2) -0.0007(17) 0.0028(16) -0.0026(16)
C13 0.0148(17) 0.014(2) 0.017(2) -0.0001(16) 0.0052(15) 0.0029(15)
C14 0.0196(19) 0.0118(19) 0.016(2) -0.0009(16) 0.0051(15) 0.0002(15)
C15 0.0135(17) 0.0145(19) 0.012(2) 0.0019(15) 0.0025(14) 0.0017(14)
C16 0.0183(18) 0.0121(19) 0.012(2) 0.0008(15) 0.0039(15) -0.0013(15)
C17 0.0145(17) 0.0102(18) 0.0124(19) 0.0019(15) 0.0017(14) 0.0004(14)
C18 0.0169(18) 0.0088(18) 0.014(2) 0.0012(15) 0.0016(15) 0.0006(14)
C19 0.0127(17) 0.014(2) 0.017(2) 0.0027(16) 0.0020(15) -0.0015(14)
C20 0.0183(18) 0.0142(19) 0.013(2) 0.0019(16) 0.0027(15) 0.0047(16)
C21 0.0219(19) 0.0076(19) 0.016(2) -0.0015(15) 0.0030(16) 0.0003(15)
C22 0.0165(18) 0.0074(18) 0.015(2) -0.0006(15) 0.0019(14) 0.0006(14)
N1 0.0156(15) 0.0113(16) 0.0136(17) 0.0011(13) 0.0035(13) -0.0003(13)
N2 0.0198(17) 0.0120(16) 0.0192(19) -0.0006(15) 0.0050(14) -0.0044(14)
N3 0.0147(15) 0.0087(16) 0.0131(17) -0.0025(13) 0.0055(13) -0.0008(12)
N4 0.0158(15) 0.0123(17) 0.0162(18) 0.0009(14) 0.0032(13) 0.0010(13)
N5 0.0202(16) 0.0125(16) 0.0175(19) 0.0004(15) 0.0062(14) 0.0015(14)
N6 0.0142(15) 0.0109(16) 0.0118(17) -0.0009(13) 0.0037(12) -0.0006(12)
O1 0.0224(15) 0.0137(15) 0.0204(17) -0.0003(13) 0.0072(12) 0.0001(12)
O2 0.0212(14) 0.0087(14) 0.0303(19) -0.0010(13) 0.0097(13) -0.0025(12)
Br1 0.01440(18) 0.01305(19) 0.0199(2) -0.00196(17) 0.00604(14) 0.00098(15)
Br2 0.01452(19) 0.0231(2) 0.0213(2) -0.00487(18) 0.00464(15) -0.00313(16)

loop_
_atom_type_symbol
_atom_type_description
_atom_type_scat_dispersion_real
_atom_type_scat_dispersion_imag
_atom_type_scat_source
C C 0.0033 0.0016 'International Tables Vol C Tables 4.2.6.8 and 6.1.1.4'
H H 0.0000 0.0000 'International Tables Vol C Tables 4.2.6.8 and 6.1.1.4'
N N 0.0061 0.0033 'International Tables Vol C Tables 4.2.6.8 and 6.1.1.4'
O O 0.0106 0.0060 'International Tables Vol C Tables 4.2.6.8 and 6.1.1.4'
Br Br -0.2901 2.4595 'International Tables Vol C Tables 4.2.6.8 and 6.1.1.4'

loop_
_geom_angle_atom_site_label_1
_geom_angle_atom_site_label_2
_geom_angle_atom_site_label_3
_geom_angle
N1 C1 C2 122.5(4)
N1 C1 H1 118.7
C2 C1 H1 118.7
N2 C2 C1 122.2(4)
N2 C2 H2 118.9
C1 C2 H2 118.9
N2 C3 C4 121.9(4)
N2 C3 H3 119.1
C4 C3 H3 119.1
N1 C4 C3 122.1(4)
N1 C4 C5 119.0(4)
C3 C4 C5 118.8(4)
O1 C5 N3 125.9(4)
O1 C5 C4 119.6(4)
N3 C5 C4 114.5(3)
C7 C6 C11 120.1(4)
C7 C6 N3 123.5(4)
C11 C6 N3 116.4(4)
C6 C7 C8 118.2(4)
C6 C7 H7 120.9
C8 C7 H7 120.9
C9 C8 C7 123.4(4)
C9 C8 Br1 118.0(3)
C7 C8 Br1 118.6(3)
C8 C9 C10 117.5(4)
C8 C9 H9 121.3
C10 C9 H9 121.3
C9 C10 C11 121.4(4)
C9 C10 H10 119.3
C11 C10 H10 119.3
C10 C11 C6 119.4(4)
C10 C11 H11 120.3
C6 C11 H11 120.3
N4 C12 C13 122.1(4)
N4 C12 H12 118.9
C13 C12 H12 118.9
N5 C13 C12 122.4(4)
N5 C13 H13 118.8
C12 C13 H13 118.8
N5 C14 C15 121.6(4)
N5 C14 H14 119.2
C15 C14 H14 119.2
N4 C15 C14 122.1(4)
N4 C15 C16 119.1(4)
C14 C15 C16 118.7(4)
O2 C16 N6 125.6(4)
O2 C16 C15 120.3(4)
N6 C16 C15 114.1(4)
C18 C17 C22 120.3(4)
C18 C17 N6 121.7(4)
C22 C17 N6 118.0(4)
C19 C18 C17 118.1(4)
C19 C18 H18 120.9
C17 C18 H18 120.9
C20 C19 C18 123.1(4)
C20 C19 Br2 119.6(3)
C18 C19 Br2 117.3(3)
C19 C20 C21 117.9(4)
C19 C20 H20 121.0
C21 C20 H20 121.0
C20 C21 C22 120.7(4)
C20 C21 H21 119.7
C22 C21 H21 119.7
C17 C22 C21 119.8(4)
C17 C22 H22 120.1
C21 C22 H22 120.1
C4 N1 C1 115.4(4)
C2 N2 C3 115.9(4)
C5 N3 C6 126.7(3)
C5 N3 H3B 116.6
C6 N3 H3B 116.6
C15 N4 C12 115.7(4)
C13 N5 C14 115.9(4)
C16 N6 C17 125.3(4)
C16 N6 H6 117.3
C17 N6 H6 117.3

loop_
_geom_bond_atom_site_label_1
_geom_bond_atom_site_label_2
_geom_bond_distance
C1 N1 1.346(5)
C1 C2 1.377(6)
C1 H1 0.9300
C2 N2 1.339(5)
C2 H2 0.9300
C3 N2 1.340(5)
C3 C4 1.392(6)
C3 H3 0.9300
C4 N1 1.341(5)
C4 C5 1.510(5)
C5 O1 1.229(5)
C5 N3 1.360(5)
C6 C7 1.388(5)
C6 C11 1.406(6)
C6 N3 1.411(5)
C7 C8 1.391(5)
C7 H7 0.9300
C8 C9 1.377(6)
C8 Br1 1.909(4)
C9 C10 1.389(6)
C9 H9 0.9300
C10 C11 1.394(6)
C10 H10 0.9300
C11 H11 0.9300
C12 N4 1.341(5)
C12 C13 1.385(6)
C12 H12 0.9300
C13 N5 1.332(6)
C13 H13 0.9300
C14 N5 1.343(5)
C14 C15 1.398(6)
C14 H14 0.9300
C15 N4 1.336(5)
C15 C16 1.513(5)
C16 O2 1.223(5)
C16 N6 1.357(5)
C17 C18 1.391(5)
C17 C22 1.397(6)
C17 N6 1.414(5)
C18 C19 1.390(5)
C18 H18 0.9300
C19 C20 1.383(6)
C19 Br2 1.905(4)
C20 C21 1.390(6)
C20 H20 0.9300
C21 C22 1.399(5)
C21 H21 0.9300
C22 H22 0.9300
N3 H3B 0.8600
N6 H6 0.8600

loop_
_geom_torsion_atom_site_label_1
_geom_torsion_atom_site_label_2
_geom_torsion_atom_site_label_3
_geom_torsion_atom_site_label_4
_geom_torsion
N1 C1 C2 N2 -2.4(7)
N2 C3 C4 N1 -2.7(7)
N2 C3 C4 C5 174.9(4)
N1 C4 C5 O1 176.4(4)
C3 C4 C5 O1 -1.3(6)
N1 C4 C5 N3 -3.8(6)
C3 C4 C5 N3 178.5(4)
C11 C6 C7 C8 1.4(6)
N3 C6 C7 C8 179.7(4)
C6 C7 C8 C9 -1.9(7)
C6 C7 C8 Br1 176.9(3)
C7 C8 C9 C10 1.5(7)
Br1 C8 C9 C10 -177.3(3)
C8 C9 C10 C11 -0.6(7)
C9 C10 C11 C6 0.1(7)
C7 C6 C11 C10 -0.5(7)
N3 C6 C11 C10 -178.9(4)
N4 C12 C13 N5 0.6(7)
N5 C14 C15 N4 1.4(7)
N5 C14 C15 C16 -177.5(4)
N4 C15 C16 O2 -177.5(4)
C14 C15 C16 O2 1.4(6)
N4 C15 C16 N6 3.1(6)
C14 C15 C16 N6 -178.0(4)
C22 C17 C18 C19 -0.6(6)
N6 C17 C18 C19 -178.8(4)
C17 C18 C19 C20 -0.8(7)
C17 C18 C19 Br2 178.7(3)
C18 C19 C20 C21 1.6(7)
Br2 C19 C20 C21 -177.9(3)
C19 C20 C21 C22 -1.1(6)
C18 C17 C22 C21 1.1(6)
N6 C17 C22 C21 179.3(4)
C20 C21 C22 C17 -0.3(6)
C3 C4 N1 C1 0.2(6)
C5 C4 N1 C1 -177.4(4)
C2 C1 N1 C4 2.2(6)
C1 C2 N2 C3 -0.1(6)
C4 C3 N2 C2 2.5(6)
O1 C5 N3 C6 -1.0(7)
C4 C5 N3 C6 179.2(4)
C7 C6 N3 C5 11.3(7)
C11 C6 N3 C5 -170.4(4)
C14 C15 N4 C12 -1.5(6)
C16 C15 N4 C12 177.4(4)
C13 C12 N4 C15 0.5(7)
C12 C13 N5 C14 -0.7(7)
C15 C14 N5 C13 -0.3(6)
O2 C16 N6 C17 -0.6(7)
C15 C16 N6 C17 178.8(4)
C18 C17 N6 C16 -29.2(6)
C22 C17 N6 C16 152.6(4)
